data_4336784
loop_
_publ_author_name
'Arumugam Thangavel'
'Marika Wieliczko'
'John Bacsa'
'Christopher C. Scarborough'

_publ_contact_author_address
; 
Department of Chemistry
Emory University
Atlanta, GA 30322, USA
;
_publ_contact_author_email scarborough@emory.edu
_publ_contact_author_name 'Scarborough, Christopher C.'
_publ_section_title
;
 1,4,7-Triazacyclononane Ligands Bearing Tertiary Alkyl Nitrogen
 Substituents
;
_journal_name_full 'Inorganic Chemistry'
_journal_page_first 13282
_journal_page_last 13287
_journal_paper_doi 10.1021/ic402626p
_journal_volume 52
_journal_year 2013
_chemical_formula_moiety 'C18 H39 Br N3 Ni, F6 P'
_chemical_formula_sum 'C18 H39 Br F6 N3 Ni P'
_chemical_formula_weight 581.11
_chemical_name_systematic
;
 ? 
;
_space_group_crystal_system monoclinic
_space_group_IT_number 14
_space_group_name_Hall '-P 2yn'
_space_group_name_H-M_alt 'P 1 21/n 1'
_symmetry_space_group_name_Hall '-P 2yn'
_symmetry_space_group_name_H-M 'P 1 21/n 1'
_atom_sites_solution_hydrogens geom
_atom_sites_solution_primary iterative
_atom_sites_solution_secondary difmap
_audit_creation_date 2012-04-03
_audit_creation_method
;
  Olex2 1.2-beta
  (compiled Mar 20 2012 17:37:33, GUI svn.r4124)
;
_cell_angle_alpha 90.00
_cell_angle_beta 95.491(2)
_cell_angle_gamma 90.00
_cell_formula_units_Z 4
_cell_length_a 11.036(2)
_cell_length_b 15.393(3)
_cell_length_c 14.484(3)
_cell_measurement_reflns_used 7485
_cell_measurement_temperature 173
_cell_measurement_theta_max 30.91
_cell_measurement_theta_min 2.59
_cell_volume 2449.2(8)
_computing_cell_refinement 'SAINT v7.68A (Bruker, 2009)'
_computing_data_collection 'APEX2 v2011.2-4 (Bruker, 2011)'
_computing_data_reduction 'SAINT v7.68A (Bruker, 2009)'
_computing_molecular_graphics
;
O. V. Dolomanov, L. J. Bourhis, R. J. Gildea, J. A. K. Howard and H. Puschmann,
OLEX2: a complete structure solution, refinement and analysis program.
J. Appl. Cryst. (2009). 42, 339-341.
;
_computing_publication_material
;
O. V. Dolomanov, L. J. Bourhis, R. J. Gildea, J. A. K. Howard and H. Puschmann,
OLEX2: a complete structure solution, refinement and analysis program.
J. Appl. Cryst. (2009). 42, 339-341.
;
_computing_structure_refinement 'SHELXL-97 (Sheldrick, 2008)'
_computing_structure_solution 'SHELXS-97 (Sheldrick, 2008)'
_diffrn_ambient_temperature 173
_diffrn_detector_area_resol_mean 512
_diffrn_measured_fraction_theta_full 0.996
_diffrn_measured_fraction_theta_max 0.996
_diffrn_measurement_device_type 'Bruker D8 diffractometer with APEX2 detector'
_diffrn_measurement_method '\f and \w scans with a narrow frame width'
_diffrn_radiation_monochromator graphite
_diffrn_radiation_type MoK\a
_diffrn_radiation_wavelength 0.71073
_diffrn_reflns_av_R_equivalents 0.0459
_diffrn_reflns_av_unetI/netI 0.0448
_diffrn_reflns_limit_h_max 15
_diffrn_reflns_limit_h_min -16
_diffrn_reflns_limit_k_max 22
_diffrn_reflns_limit_k_min -22
_diffrn_reflns_limit_l_max 20
_diffrn_reflns_limit_l_min -21
_diffrn_reflns_number 29634
_diffrn_reflns_theta_full 31.19
_diffrn_reflns_theta_max 31.19
_diffrn_reflns_theta_min 2.28
_diffrn_source 'fine-focus sealed tube'
_diffrn_standards_number 0
_exptl_absorpt_coefficient_mu 2.544
_exptl_absorpt_correction_T_max 0.6659
_exptl_absorpt_correction_T_min 0.3754
_exptl_absorpt_correction_type numerical
_exptl_absorpt_process_details
;
SADABS-2008/1 (Bruker,2008) was used for absorption correction.
R(int) was 0.0601 before and 0.0488 after correction.
The Ratio of minimum to maximum transmission is 0.5637.
The \l/2 correction factor is 0.0015.
;
_exptl_crystal_density_diffrn 1.576
_exptl_crystal_description prism
_exptl_crystal_F_000 1200
_exptl_crystal_size_max 0.558
_exptl_crystal_size_mid 0.461
_exptl_crystal_size_min 0.278
_refine_diff_density_max 0.933
_refine_diff_density_min -0.491
_refine_diff_density_rms 0.095
_refine_ls_extinction_method none
_refine_ls_goodness_of_fit_ref 1.046
_refine_ls_hydrogen_treatment mixed
_refine_ls_matrix_type full
_refine_ls_number_parameters 296
_refine_ls_number_reflns 7901
_refine_ls_number_restraints 0
_refine_ls_restrained_S_all 1.046
_refine_ls_R_factor_all 0.0631
_refine_ls_R_factor_gt 0.0429
_refine_ls_shift/su_max 0.001
_refine_ls_shift/su_mean 0.000
_refine_ls_structure_factor_coef Fsqd
_refine_ls_weighting_details 'calc w=1/[\s^2^(Fo^2^)+(0.0602P)^2^+0.6608P] where P=(Fo^2^+2Fc^2^)/3'
_refine_ls_weighting_scheme calc
_refine_ls_wR_factor_gt 0.1061
_refine_ls_wR_factor_ref 0.1144
_reflns_number_gt 5924
_reflns_number_total 7901
_reflns_threshold_expression >2sigma(I)
_cod_data_source_file ic402626p_si_002_03.cif
_cod_data_source_block 1204_ThangavelttacnNiBrPF6
_cod_original_cell_volume 2449.1(8)
_cod_database_code 4336784

loop_
_space_group_symop_id
_space_group_symop_operation_xyz
1 'x, y, z'
2 '-x+1/2, y+1/2, -z+1/2'
3 '-x, -y, -z'
4 'x-1/2, -y-1/2, z-1/2'

loop_
_atom_site_label
_atom_site_type_symbol
_atom_site_fract_x
_atom_site_fract_y
_atom_site_fract_z
_atom_site_U_iso_or_equiv
_atom_site_adp_type
_atom_site_occupancy
_atom_site_symmetry_multiplicity
_atom_site_calc_flag
_atom_site_refinement_flags
Br1 Br 0.21104(3) 0.405097(16) 0.15343(2) 0.03705(9) Uani 1 1 d .
Ni2 Ni 0.23773(2) 0.548398(18) 0.203749(19) 0.01931(8) Uani 1 1 d .
P3 P 0.77518(6) 0.28434(4) 0.36263(5) 0.02971(14) Uani 1 1 d .
F4 F 0.67871(17) 0.31542(14) 0.28002(13) 0.0542(5) Uani 1 1 d .
F5 F 0.77761(16) 0.38025(11) 0.40591(14) 0.0483(4) Uani 1 1 d .
F6 F 0.66664(17) 0.26044(13) 0.42256(14) 0.0546(5) Uani 1 1 d .
N3 N 0.12463(16) 0.61520(12) 0.28230(13) 0.0223(4) Uani 1 1 d .
N1 N 0.38394(17) 0.59272(12) 0.28871(13) 0.0218(4) Uani 1 1 d .
F9 F 0.87169(17) 0.25295(14) 0.44442(13) 0.0540(5) Uani 1 1 d .
F10 F 0.88341(16) 0.30977(12) 0.30220(14) 0.0514(5) Uani 1 1 d .
F11 F 0.77292(17) 0.18919(11) 0.31929(14) 0.0491(4) Uani 1 1 d .
N2 N 0.24936(17) 0.65646(12) 0.12258(13) 0.0238(4) Uani 1 1 d .
C10 C 0.5382(2) 0.50768(18) 0.21185(19) 0.0344(5) Uani 1 1 d .
H10A H 0.4727 0.4854 0.1701 0.043(4) Uiso 1 1 calc R
H10B H 0.6015 0.4648 0.2207 0.043(4) Uiso 1 1 calc R
H10C H 0.5701 0.5594 0.1862 0.043(4) Uiso 1 1 calc R
C9 C 0.5955(2) 0.5668(2) 0.3700(2) 0.0376(6) Uani 1 1 d .
H9A H 0.6294 0.6161 0.3410 0.043(4) Uiso 1 1 calc R
H9B H 0.6574 0.5235 0.3828 0.043(4) Uiso 1 1 calc R
H9C H 0.5650 0.5846 0.4269 0.043(4) Uiso 1 1 calc R
C6 C 0.3288(2) 0.61240(16) 0.37663(16) 0.0255(5) Uani 1 1 d .
H6A H 0.3839 0.6491 0.4155 0.029(7) Uiso 1 1 calc R
H6B H 0.3181 0.5587 0.4099 0.023(7) Uiso 1 1 calc R
C15 C 0.0228(2) 0.56184(17) 0.32052(17) 0.0279(5) Uani 1 1 d .
C8 C 0.4485(2) 0.44461(17) 0.34792(19) 0.0326(5) Uani 1 1 d .
H8A H 0.4320 0.4554 0.4108 0.033(4) Uiso 1 1 calc R
H8B H 0.5110 0.4013 0.3471 0.033(4) Uiso 1 1 calc R
H8C H 0.3758 0.4243 0.3129 0.033(4) Uiso 1 1 calc R
C1 C 0.4213(2) 0.67633(15) 0.24587(17) 0.0272(5) Uani 1 1 d .
H1A H 0.5093 0.6813 0.2545 0.048(9) Uiso 1 1 calc R
H1B H 0.3875 0.7246 0.2779 0.019(6) Uiso 1 1 calc R
C2 C 0.3800(2) 0.68288(17) 0.14352(17) 0.0305(5) Uani 1 1 d .
H2A H 0.3901 0.7422 0.1231 0.044(9) Uiso 1 1 calc R
H2B H 0.4309 0.6459 0.1091 0.035(8) Uiso 1 1 calc R
C7 C 0.4911(2) 0.52884(16) 0.30480(17) 0.0261(5) Uani 1 1 d .
C17 C -0.0592(2) 0.6188(2) 0.3747(2) 0.0387(6) Uani 1 1 d .
H17A H -0.0119 0.6442 0.4269 0.040(3) Uiso 1 1 calc R
H17B H -0.1229 0.5839 0.3962 0.040(3) Uiso 1 1 calc R
H17C H -0.0944 0.6640 0.3351 0.040(3) Uiso 1 1 calc R
C18 C -0.0559(2) 0.51838(19) 0.24034(19) 0.0344(6) Uani 1 1 d .
H18A H -0.1043 0.5616 0.2062 0.040(3) Uiso 1 1 calc R
H18B H -0.1085 0.4762 0.2648 0.040(3) Uiso 1 1 calc R
H18C H -0.0043 0.4901 0.1999 0.040(3) Uiso 1 1 calc R
C4 C 0.0731(2) 0.68383(16) 0.21707(17) 0.0276(5) Uani 1 1 d .
H4A H 0.0371 0.7292 0.2520 0.021(6) Uiso 1 1 calc R
H4B H 0.0091 0.6588 0.1747 0.040(8) Uiso 1 1 calc R
C3 C 0.1697(2) 0.72329(15) 0.16172(17) 0.0284(5) Uani 1 1 d .
H3A H 0.1300 0.7574 0.1112 0.026(7) Uiso 1 1 calc R
H3B H 0.2201 0.7623 0.2015 0.032(7) Uiso 1 1 calc R
C16 C 0.0815(2) 0.49136(19) 0.38409(19) 0.0353(6) Uani 1 1 d .
H16A H 0.1361 0.4576 0.3508 0.040(3) Uiso 1 1 calc R
H16B H 0.0194 0.4543 0.4045 0.040(3) Uiso 1 1 calc R
H16C H 0.1260 0.5179 0.4369 0.040(3) Uiso 1 1 calc R
C11 C 0.2179(3) 0.64352(18) 0.01765(17) 0.0331(5) Uani 1 1 d .
C12 C 0.2947(3) 0.5711(2) -0.0179(2) 0.0469(7) Uani 1 1 d .
H12A H 0.3789 0.5879 -0.0109 0.060(4) Uiso 1 1 calc R
H12B H 0.2696 0.5607 -0.0822 0.060(4) Uiso 1 1 calc R
H12C H 0.2841 0.5191 0.0170 0.060(4) Uiso 1 1 calc R
C13 C 0.2401(4) 0.7261(2) -0.0365(2) 0.0550(9) Uani 1 1 d .
H13A H 0.1948 0.7732 -0.0132 0.060(4) Uiso 1 1 calc R
H13B H 0.2142 0.7172 -0.1010 0.060(4) Uiso 1 1 calc R
H13C H 0.3253 0.7399 -0.0294 0.060(4) Uiso 1 1 calc R
C5 C 0.2067(2) 0.65768(16) 0.35877(16) 0.0255(4) Uani 1 1 d .
H5A H 0.1663 0.6574 0.4154 0.024(7) Uiso 1 1 calc R
H5B H 0.2201 0.7177 0.3422 0.026(7) Uiso 1 1 calc R
C14 C 0.0839(3) 0.6170(2) 0.0020(2) 0.0436(7) Uani 1 1 d .
H14A H 0.0705 0.5661 0.0381 0.060(4) Uiso 1 1 calc R
H14B H 0.0633 0.6045 -0.0626 0.060(4) Uiso 1 1 calc R
H14C H 0.0338 0.6636 0.0206 0.060(4) Uiso 1 1 calc R

loop_
_atom_site_aniso_label
_atom_site_aniso_U_11
_atom_site_aniso_U_22
_atom_site_aniso_U_33
_atom_site_aniso_U_23
_atom_site_aniso_U_13
_atom_site_aniso_U_12
Br1 0.04381(16) 0.01898(12) 0.04709(17) -0.00592(10) -0.00218(12) 0.00001(10)
Ni2 0.02163(13) 0.01525(13) 0.02141(13) -0.00065(10) 0.00393(9) -0.00053(10)
P3 0.0265(3) 0.0277(3) 0.0350(3) -0.0069(3) 0.0035(2) 0.0033(2)
F4 0.0513(10) 0.0639(13) 0.0452(10) -0.0066(9) -0.0075(8) 0.0229(9)
F5 0.0495(10) 0.0321(9) 0.0643(12) -0.0188(8) 0.0109(9) 0.0035(7)
F6 0.0473(10) 0.0592(12) 0.0609(12) -0.0024(10) 0.0246(9) -0.0061(9)
N3 0.0218(8) 0.0222(9) 0.0233(9) -0.0008(7) 0.0035(7) -0.0013(7)
N1 0.0212(8) 0.0205(9) 0.0241(9) 0.0013(7) 0.0045(7) 0.0007(7)
F9 0.0508(10) 0.0629(12) 0.0455(10) -0.0054(9) -0.0098(8) 0.0191(9)
F10 0.0461(10) 0.0418(10) 0.0711(12) -0.0035(9) 0.0306(9) 0.0019(8)
F11 0.0547(11) 0.0317(9) 0.0609(11) -0.0184(8) 0.0058(8) 0.0008(7)
N2 0.0276(9) 0.0211(9) 0.0230(9) 0.0016(7) 0.0046(7) -0.0013(7)
C10 0.0291(12) 0.0347(14) 0.0407(14) 0.0008(11) 0.0111(10) 0.0047(10)
C9 0.0231(11) 0.0442(15) 0.0442(15) 0.0018(12) -0.0038(10) -0.0015(10)
C6 0.0262(11) 0.0310(12) 0.0194(10) -0.0009(9) 0.0027(8) -0.0001(9)
C15 0.0217(10) 0.0327(13) 0.0299(12) 0.0032(10) 0.0063(8) -0.0021(9)
C8 0.0271(11) 0.0299(13) 0.0411(14) 0.0106(11) 0.0047(10) 0.0040(10)
C1 0.0266(11) 0.0215(11) 0.0338(12) 0.0024(9) 0.0037(9) -0.0053(9)
C2 0.0288(11) 0.0300(12) 0.0336(12) 0.0071(10) 0.0073(10) -0.0070(10)
C7 0.0200(10) 0.0263(11) 0.0321(12) 0.0025(9) 0.0031(8) 0.0013(8)
C17 0.0255(12) 0.0555(18) 0.0369(14) -0.0035(13) 0.0118(10) 0.0052(12)
C18 0.0263(12) 0.0375(15) 0.0393(14) -0.0020(11) 0.0022(10) -0.0057(10)
C4 0.0271(11) 0.0254(11) 0.0303(12) 0.0018(9) 0.0029(9) 0.0059(9)
C3 0.0341(12) 0.0207(11) 0.0301(12) 0.0030(9) 0.0021(9) 0.0028(9)
C16 0.0298(12) 0.0412(15) 0.0360(13) 0.0087(12) 0.0093(10) -0.0026(11)
C11 0.0439(14) 0.0339(13) 0.0216(11) 0.0033(10) 0.0035(10) -0.0012(11)
C12 0.0593(19) 0.0534(19) 0.0292(14) -0.0069(13) 0.0105(13) 0.0016(15)
C13 0.079(2) 0.052(2) 0.0339(15) 0.0188(14) 0.0052(15) -0.0057(18)
C5 0.0257(10) 0.0266(12) 0.0247(10) -0.0064(9) 0.0050(8) 0.0001(9)
C14 0.0467(16) 0.0527(18) 0.0295(13) -0.0037(13) -0.0057(12) -0.0012(14)

loop_
_atom_type_symbol
_atom_type_description
_atom_type_scat_dispersion_real
_atom_type_scat_dispersion_imag
_atom_type_scat_source
C C 0.0033 0.0016 'International Tables Vol C Tables 4.2.6.8 and 6.1.1.4'
H H 0.0000 0.0000 'International Tables Vol C Tables 4.2.6.8 and 6.1.1.4'
Br Br -0.2901 2.4595 'International Tables Vol C Tables 4.2.6.8 and 6.1.1.4'
F F 0.0171 0.0103 'International Tables Vol C Tables 4.2.6.8 and 6.1.1.4'
N N 0.0061 0.0033 'International Tables Vol C Tables 4.2.6.8 and 6.1.1.4'
Ni Ni 0.3393 1.1124 'International Tables Vol C Tables 4.2.6.8 and 6.1.1.4'
P P 0.1023 0.0942 'International Tables Vol C Tables 4.2.6.8 and 6.1.1.4'

loop_
_geom_angle_atom_site_label_1
_geom_angle_atom_site_label_2
_geom_angle_atom_site_label_3
_geom_angle
N3 Ni2 Br1 125.71(6)
N3 Ni2 N1 89.20(7)
N3 Ni2 N2 89.20(8)
N1 Ni2 Br1 124.81(5)
N2 Ni2 Br1 126.98(6)
N2 Ni2 N1 89.16(8)
F4 P3 F5 90.12(11)
F6 P3 F4 89.73(11)
F6 P3 F5 89.13(11)
F6 P3 F9 90.50(12)
F6 P3 F10 179.14(11)
F6 P3 F11 91.04(11)
F9 P3 F4 179.61(11)
F9 P3 F5 90.21(11)
F9 P3 F10 90.01(11)
F9 P3 F11 89.90(11)
F10 P3 F4 89.77(12)
F10 P3 F5 90.18(10)
F11 P3 F4 89.77(11)
F11 P3 F5 179.79(12)
F11 P3 F10 89.65(10)
C15 N3 Ni2 115.98(14)
C4 N3 Ni2 102.69(14)
C4 N3 C15 110.98(17)
C4 N3 C5 108.85(18)
C5 N3 Ni2 105.70(13)
C5 N3 C15 112.02(18)
C6 N1 Ni2 102.56(13)
C6 N1 C1 109.18(18)
C6 N1 C7 111.75(17)
C1 N1 Ni2 105.57(13)
C1 N1 C7 111.85(17)
C7 N1 Ni2 115.32(14)
C2 N2 Ni2 102.46(14)
C2 N2 C11 110.86(19)
C3 N2 Ni2 105.60(14)
C3 N2 C2 108.94(19)
C3 N2 C11 112.14(18)
C11 N2 Ni2 116.17(15)
N1 C6 C5 112.06(18)
C17 C15 N3 111.6(2)
C17 C15 C18 108.6(2)
C18 C15 N3 109.9(2)
C16 C15 N3 108.28(18)
C16 C15 C17 109.6(2)
C16 C15 C18 108.9(2)
N1 C1 C2 113.14(19)
N2 C2 C1 111.93(19)
C10 C7 N1 108.96(19)
C10 C7 C9 109.0(2)
C10 C7 C8 108.9(2)
C9 C7 N1 111.8(2)
C8 C7 N1 109.92(18)
C8 C7 C9 108.3(2)
N3 C4 C3 111.85(18)
N2 C3 C4 113.05(19)
C12 C11 N2 110.4(2)
C12 C11 C13 108.3(3)
C12 C11 C14 108.4(2)
C13 C11 N2 111.6(2)
C13 C11 C14 110.3(3)
C14 C11 N2 107.7(2)
N3 C5 C6 112.73(18)

loop_
_geom_bond_atom_site_label_1
_geom_bond_atom_site_label_2
_geom_bond_distance
Br1 Ni2 2.3329(5)
Ni2 N3 2.0448(19)
Ni2 N1 2.0502(19)
Ni2 N2 2.0480(19)
P3 F4 1.5969(18)
P3 F5 1.6032(18)
P3 F6 1.5884(19)
P3 F9 1.5906(18)
P3 F10 1.5957(18)
P3 F11 1.5926(18)
N3 C15 1.538(3)
N3 C4 1.493(3)
N3 C5 1.511(3)
N1 C6 1.494(3)
N1 C1 1.503(3)
N1 C7 1.539(3)
N2 C2 1.501(3)
N2 C3 1.499(3)
N2 C11 1.539(3)
C10 C7 1.524(4)
C9 C7 1.533(3)
C6 C5 1.517(3)
C15 C17 1.529(4)
C15 C18 1.535(3)
C15 C16 1.527(4)
C8 C7 1.533(3)
C1 C2 1.512(3)
C4 C3 1.521(3)
C11 C12 1.519(4)
C11 C13 1.526(4)
C11 C14 1.530(4)
